data_2217992
loop_
_publ_author_name
'Lorenzini, Fabio'
'Patrick, Brian O.'
'James, Brian R.'

_publ_section_title
;
 Chloridotris[tris(4-fluorophenyl)phosphine]rhodium(I) methanol solvate
;
_journal_coeditor_code RK2075
_journal_issue 4
_journal_name_full 'Acta Crystallographica Section E'
_journal_page_first m512
_journal_page_last m513
_journal_paper_doi 10.1107/S1600536808005485
_journal_volume 64
_journal_year 2008
_chemical_formula_iupac '[Rh Cl (C18 H12 F3 P1)3], C H4 O'
_chemical_formula_moiety 'C54 H36 Cl F9 P3 Rh, C H4 O'
_chemical_formula_sum 'C55 H40 Cl F9 O P3 Rh'
_chemical_formula_weight 1119.14
_chemical_name_systematic
;
Chloridotris[tris(4-fluorophenyl)phosphine]rhodium(I) methanol solvate
;
_space_group_IT_number 8
_space_group_name_Hall 'C -2y'
_symmetry_cell_setting monoclinic
_symmetry_space_group_name_Hall 'C -2y'
_symmetry_space_group_name_H-M 'C 1 m 1'
_atom_sites_solution_hydrogens geom
_atom_sites_solution_primary direct
_atom_sites_solution_secondary difmap
_audit_creation_method SHELXL-97
_cell_angle_alpha 90.00
_cell_angle_beta 108.213(8)
_cell_angle_gamma 90.00
_cell_formula_units_Z 2
_cell_length_a 10.831(3)
_cell_length_b 23.724(7)
_cell_length_c 9.845(3)
_cell_measurement_reflns_used 3285
_cell_measurement_temperature 173.00(10)
_cell_measurement_theta_max 23.22
_cell_measurement_theta_min 3.25
_cell_volume 2403.0(12)
_computing_cell_refinement 'SAINT (Bruker, 2003)'
_computing_data_collection 'SAINT (Bruker, 2003)'
_computing_data_reduction 'SAINT (Bruker, 2003)'
_computing_molecular_graphics 'ORTEP-3 (Farrugia, 1997)'
_computing_publication_material 'WinGX (Farrugia, 1999)'
_computing_structure_refinement 'SHELXL97 (Sheldrick, 2008)'
_computing_structure_solution 'SIR97 (Altomare <i>et al.</i>, 1999)'
_diffrn_ambient_temperature 173.00(10)
_diffrn_measured_fraction_theta_full 0.974
_diffrn_measured_fraction_theta_max 0.974
_diffrn_measurement_device_type 'Bruker X8 APEXII'
_diffrn_measurement_method 'Area detector'
_diffrn_radiation_monochromator Graphite
_diffrn_radiation_source 'Fine-focus sealed tube'
_diffrn_radiation_type MoK\a
_diffrn_radiation_wavelength 0.71073
_diffrn_reflns_av_R_equivalents 0.0478
_diffrn_reflns_av_sigmaI/netI 0.0490
_diffrn_reflns_limit_h_max 12
_diffrn_reflns_limit_h_min -13
_diffrn_reflns_limit_k_max 29
_diffrn_reflns_limit_k_min -29
_diffrn_reflns_limit_l_max 12
_diffrn_reflns_limit_l_min -4
_diffrn_reflns_number 10921
_diffrn_reflns_theta_full 26.29
_diffrn_reflns_theta_max 26.29
_diffrn_reflns_theta_min 1.72
_diffrn_standards_decay_% 0
_diffrn_standards_interval_count 0
_diffrn_standards_number 0
_exptl_absorpt_coefficient_mu 0.587
_exptl_absorpt_correction_T_max 0.983
_exptl_absorpt_correction_T_min 0.544
_exptl_absorpt_correction_type multi-scan
_exptl_absorpt_process_details '(SADABS; Bruker, 2003)'
_exptl_crystal_colour Yellow
_exptl_crystal_density_diffrn 1.547
_exptl_crystal_density_method 'not measured'
_exptl_crystal_description Plate
_exptl_crystal_F_000 1132
_exptl_crystal_size_max 0.30
_exptl_crystal_size_mid 0.15
_exptl_crystal_size_min 0.03
_refine_diff_density_max 0.671
_refine_diff_density_min -0.468
_refine_ls_abs_structure_details 'Flack (1983), 812 Friedel pairs'
_refine_ls_abs_structure_Flack -0.03(3)
_refine_ls_extinction_method None
_refine_ls_goodness_of_fit_ref 1.030
_refine_ls_hydrogen_treatment mixed
_refine_ls_matrix_type full
_refine_ls_number_parameters 372
_refine_ls_number_reflns 3312
_refine_ls_number_restraints 15
_refine_ls_restrained_S_all 1.035
_refine_ls_R_factor_all 0.0387
_refine_ls_R_factor_gt 0.0340
_refine_ls_shift/su_max 0.016
_refine_ls_shift/su_mean 0.002
_refine_ls_structure_factor_coef Fsqd
_refine_ls_weighting_details 'calc w=1/[\s^2^(Fo^2^)+(0.0308P)^2^+3.2966P] where P=(Fo^2^+2Fc^2^)/3'
_refine_ls_weighting_scheme calc
_refine_ls_wR_factor_gt 0.0727
_refine_ls_wR_factor_ref 0.0750
_reflns_number_gt 3094
_reflns_number_total 3312
_reflns_threshold_expression I>2\s(I)
_cod_data_source_file rk2075.cif
_cod_data_source_block I
_cod_depositor_comments
;
The following automatic conversions were performed:
'_symmetry_cell_setting' value 'Monoclinic' changed to 'monoclinic'
according to '/home/saulius/struct/CIF-dictionaries/cif_core.dic'
dictionary named 'cif_core.dic' version 2.4.1 from
2010-06-29.

'_atom_sites_solution_hydrogens' value 'Geom' changed to
'geom' according to '/home/saulius/struct/CIF-dictionaries/cif_core.dic'
dictionary named 'cif_core.dic' version 2.4.1 from
2010-06-29.

'_atom_sites_solution_primary' value 'Direct' changed to
'direct' according to '/home/saulius/struct/CIF-dictionaries/cif_core.dic'
dictionary named 'cif_core.dic' version 2.4.1 from
2010-06-29.

'_atom_sites_solution_secondary' value 'Difmap' changed to
'difmap' according to '/home/saulius/struct/CIF-dictionaries/cif_core.dic'
dictionary named 'cif_core.dic' version 2.4.1 from
2010-06-29.

'_refine_ls_matrix_type' value 'Full' changed to 'full'
according to '/home/saulius/struct/CIF-dictionaries/cif_core.dic'
dictionary named 'cif_core.dic' version 2.4.1 from
2010-06-29.

'_refine_ls_weighting_scheme' value 'Calc' changed to 'calc'
according to '/home/saulius/struct/CIF-dictionaries/cif_core.dic'
dictionary named 'cif_core.dic' version 2.4.1 from 2010-06-29.

Automatic conversion script
Id: cif_fix_enum 1527 2010-12-29 10:47:43Z saulius 

The following automatic conversions were performed:

'_symmetry_cell_setting' value 'Monoclinic' changed to 'monoclinic'
according to /home/saulius/struct/CIF-dictionaries/cif_core.dic
dictionary named 'cif_core.dic' version 2.4.1 from
2010-06-29.

'_atom_sites_solution_hydrogens' value 'Geom' changed to
'geom' according to
/home/saulius/struct/CIF-dictionaries/cif_core.dic dictionary named
'cif_core.dic' version 2.4.1 from
2010-06-29.

'_atom_sites_solution_primary' value 'Direct' changed to
'direct' according to
/home/saulius/struct/CIF-dictionaries/cif_core.dic dictionary named
'cif_core.dic' version 2.4.1 from
2010-06-29.

'_atom_sites_solution_secondary' value 'Difmap' changed
to 'difmap' according to
/home/saulius/struct/CIF-dictionaries/cif_core.dic dictionary named
'cif_core.dic' version 2.4.1 from
2010-06-29.

'_refine_ls_matrix_type' value 'Full' changed to 'full'
according to /home/saulius/struct/CIF-dictionaries/cif_core.dic
dictionary named 'cif_core.dic' version 2.4.1 from
2010-06-29.

'_refine_ls_weighting_scheme' value 'Calc' changed to
'calc' according to
/home/saulius/struct/CIF-dictionaries/cif_core.dic dictionary named
'cif_core.dic' version 2.4.1 from 2010-06-29.

Automatic conversion script
Id: cif_fix_values 1715 2011-07-08 13:25:40Z adriana 
;
_cod_original_sg_symbol_H-M 'C m'
_cod_database_code 2217992
_cod_database_fobs_code 2217992

loop_
_symmetry_equiv_pos_as_xyz
'x, y, z'
'x, -y, z'
'x+1/2, y+1/2, z'
'x+1/2, -y+1/2, z'

loop_
_atom_site_type_symbol
_atom_site_label
_atom_site_fract_x
_atom_site_fract_y
_atom_site_fract_z
_atom_site_U_iso_or_equiv
_atom_site_adp_type
_atom_site_calc_flag
_atom_site_refinement_flags
_atom_site_occupancy
_atom_site_disorder_assembly
_atom_site_disorder_group
C C1 0.2479(3) 0.0000 0.8201(5) 0.0317(16) Uani d SG 1 A 1
C C2 0.3484(5) 0.0002(5) 0.9489(4) 0.0402(19) Uani d SG 1 A 1
H H2 0.3302 -0.0051 1.0364 0.048 Uiso calc PR 0.50 A 1
C C3 0.4758(4) 0.0083(6) 0.9494(6) 0.049(4) Uani d PG 0.50 A 1
H H3 0.5444 0.0098 1.0375 0.059 Uiso calc PR 0.50 A 1
C C4 0.5028(4) 0.0142(4) 0.8210(8) 0.044(4) Uani d PG 0.50 A 1
C C5 0.4023(6) 0.0127(4) 0.6922(6) 0.038(4) Uani d PG 0.50 A 1
H H5 0.4207 0.0167 0.6045 0.046 Uiso calc PR 0.50 A 1
C C6 0.2748(5) 0.0053(4) 0.6917(4) 0.042(2) Uani d PG 0.50 A 1
H H6 0.2062 0.0040 0.6037 0.051 Uiso calc PR 0.50 A 1
C C7 0.0049(17) -0.0575(8) 0.721(2) 0.018(3) Uani d PG 0.533(12) A 1
C C8 0.0491(13) -0.0863(8) 0.6226(19) 0.039(3) Uani d PG 0.533(12) A 1
H H8 0.1295 -0.0761 0.6098 0.047 Uiso calc PR 0.533(12) A 1
C C9 -0.0245(12) -0.1298(7) 0.5426(13) 0.048(4) Uani d PG 0.533(12) A 1
H H9 0.0057 -0.1495 0.4750 0.058 Uiso calc PR 0.533(12) A 1
C C10 -0.1423(11) -0.1447(5) 0.5614(13) 0.041(3) Uani d PG 0.533(12) A 1
C C11 -0.1864(11) -0.1159(6) 0.6603(16) 0.042(3) Uani d PG 0.533(12) A 1
H H11 -0.2669 -0.1260 0.6731 0.050 Uiso calc PR 0.533(12) A 1
C C12 -0.1129(16) -0.0723(8) 0.7403(19) 0.024(2) Uani d PG 0.533(12) A 1
H H12 -0.1430 -0.0527 0.8078 0.029 Uiso calc PR 0.533(12) A 1
F F2 -0.2133(11) -0.1847(4) 0.4740(9) 0.060(3) Uani d P 0.533(12) A 1
C C13 -0.0508(5) 0.1306(2) 1.1071(5) 0.0280(11) Uani d . 1 A .
C C14 -0.1577(5) 0.0973(2) 1.0925(7) 0.0429(14) Uani d . 1 . .
H H14 -0.1535 0.0581 1.0741 0.051 Uiso calc R 1 . .
C C15 -0.2723(6) 0.1201(3) 1.1043(7) 0.0586(19) Uani d . 1 . .
H H15 -0.3464 0.0969 1.0928 0.070 Uiso calc R 1 . .
C C16 -0.2767(6) 0.1756(3) 1.1322(7) 0.0537(17) Uani d . 1 . .
C C17 -0.1751(8) 0.2093(3) 1.1419(10) 0.076(3) Uani d . 1 . .
H H17 -0.1804 0.2486 1.1584 0.091 Uiso calc R 1 . .
C C18 -0.0642(7) 0.1867(2) 1.1280(8) 0.061(2) Uani d . 1 . .
H H18 0.0067 0.2111 1.1330 0.073 Uiso calc R 1 . .
C C19 0.2189(3) 0.11444(16) 1.2662(4) 0.0291(11) Uani d PGD 0.637(11) A 1
C C20 0.2075(5) 0.1632(2) 1.3398(6) 0.037(2) Uani d PGD 0.637(11) A 1
H H20 0.1344 0.1872 1.3032 0.044 Uiso calc PR 0.637(11) A 1
C C21 0.3031(5) 0.1768(2) 1.4668(6) 0.049(3) Uani d PGD 0.637(11) A 1
H H21 0.2954 0.2101 1.5171 0.058 Uiso calc PR 0.637(11) A 1
C C22 0.4101(4) 0.1417(2) 1.5203(4) 0.0458(15) Uani d PGD 0.637(11) A 1
C C23 0.4214(5) 0.0929(2) 1.4468(6) 0.054(3) Uani d PGD 0.637(11) A 1
H H23 0.4945 0.0689 1.4833 0.064 Uiso calc PR 0.637(11) A 1
C C24 0.3258(5) 0.0793(2) 1.3197(6) 0.050(3) Uani d PGD 0.637(11) A 1
H H24 0.3336 0.0460 1.2694 0.060 Uiso calc PR 0.637(11) A 1
C C25 0.1512(5) 0.14409(19) 0.9781(5) 0.0245(10) Uani d . 1 A .
C C26 0.0727(5) 0.1841(2) 0.8909(6) 0.0413(13) Uani d . 1 . .
H H26 -0.0157 0.1870 0.8876 0.050 Uiso calc R 1 . .
C C27 0.1193(5) 0.2199(2) 0.8088(6) 0.0450(14) Uani d . 1 . .
H H27 0.0638 0.2473 0.7500 0.054 Uiso calc R 1 . .
C C28 0.2439(5) 0.2159(2) 0.8121(6) 0.0354(12) Uani d . 1 . .
C C29 0.3242(6) 0.1770(3) 0.8920(8) 0.0560(18) Uani d . 1 . .
H H29 0.4116 0.1740 0.8918 0.067 Uiso calc R 1 . .
C C30 0.2765(5) 0.1413(2) 0.9747(8) 0.0524(18) Uani d . 1 . .
H H30 0.3330 0.1137 1.0315 0.063 Uiso calc R 1 . .
F F1 0.6241(6) 0.0176(3) 0.8185(10) 0.078(3) Uani d P 0.50 . .
F F3 -0.3864(4) 0.19782(18) 1.1463(5) 0.0806(13) Uani d . 1 . .
F F4 0.5006(3) 0.1544(2) 1.6443(4) 0.0669(13) Uani d . 1 . .
F F5 0.2899(3) 0.25244(13) 0.7328(4) 0.0531(9) Uani d . 1 . .
P P1 0.08546(18) 0.0000 0.84167(19) 0.0197(4) Uani d S 1 . .
P P2 0.09765(13) 0.09686(4) 1.09570(12) 0.0229(3) Uani d . 1 . .
Cl Cl1 0.05281(19) 0.0000 1.2983(2) 0.0321(5) Uani d S 1 . .
Rh Rh1 0.08365(4) 0.0000 1.06599(4) 0.01826(13) Uani d S 1 . .
O O1 0.7332(8) 0.0000 0.2629(9) 0.120(4) Uani d SD 1 . .
C C31 0.7118(13) 0.0000 0.3817(15) 0.104(5) Uani d S 1 . .
H H31A 0.7165 -0.0387 0.4179 0.156 Uiso calc PR 0.50 . .
H H31B 0.6250 0.0154 0.3695 0.156 Uiso calc PR 0.50 . .
H H31C 0.7772 0.0233 0.4500 0.156 Uiso calc PR 0.50 . .
C C7B -0.0176(19) -0.0581(10) 0.739(2) 0.018(3) Uani d PG 0.467(12) A 2
C C8B 0.0088(14) -0.0833(10) 0.623(2) 0.039(3) Uani d PG 0.467(12) A 2
H H8B 0.0889 -0.0759 0.6062 0.047 Uiso calc PR 0.467(12) A 2
C C9B -0.0818(13) -0.1192(8) 0.5333(15) 0.048(4) Uani d PG 0.467(12) A 2
H H9B -0.0637 -0.1364 0.4545 0.058 Uiso calc PR 0.467(12) A 2
C C10B -0.1989(12) -0.1299(6) 0.5585(15) 0.041(3) Uani d PG 0.467(12) A 2
C C11B -0.2254(14) -0.1048(8) 0.6739(19) 0.042(3) Uani d PG 0.467(12) A 2
H H11B -0.3054 -0.1121 0.6912 0.050 Uiso calc PR 0.467(12) A 2
C C12B -0.135(2) -0.0689(10) 0.764(2) 0.024(2) Uani d PG 0.467(12) A 2
H H12B -0.1528 -0.0517 0.8430 0.029 Uiso calc PR 0.467(12) A 2
F F2B -0.2822(12) -0.1659(5) 0.4806(11) 0.061(3) Uani d P 0.467(12) A 2
C C19B 0.2189(3) 0.11444(16) 1.2662(4) 0.0291(11) Uani d PD 0.363(11) A 2
C C20B 0.1878(8) 0.1313(8) 1.3842(10) 0.038(4) Uani d PD 0.363(11) A 2
H H20B 0.0990 0.1368 1.3766 0.046 Uiso calc PR 0.363(11) A 2
C C21B 0.2825(8) 0.1408(8) 1.5153(10) 0.047(5) Uani d PD 0.363(11) A 2
H H21B 0.2589 0.1464 1.5995 0.056 Uiso calc PR 0.363(11) A 2
C C22B 0.4101(4) 0.1417(2) 1.5203(4) 0.0458(15) Uani d PD 0.363(11) A 2
C C23B 0.4461(8) 0.1307(11) 1.4004(11) 0.067(7) Uani d PD 0.363(11) A 2
H H23B 0.5349 0.1330 1.4049 0.080 Uiso calc PR 0.363(11) A 2
C C24B 0.3518(8) 0.1163(11) 1.2728(11) 0.079(9) Uani d PD 0.363(11) A 2
H H24B 0.3761 0.1077 1.1905 0.095 Uiso calc PR 0.363(11) A 2
H H1O 0.833(5) 0.0000 0.282(14) 0.11(4) Uiso d SD 1 . .

loop_
_atom_site_aniso_label
_atom_site_aniso_U_11
_atom_site_aniso_U_22
_atom_site_aniso_U_33
_atom_site_aniso_U_12
_atom_site_aniso_U_13
_atom_site_aniso_U_23
C1 0.029(4) 0.038(4) 0.026(4) 0.000 0.006(3) 0.000
C2 0.028(4) 0.060(5) 0.028(4) 0.000 0.001(3) 0.000
C3 0.020(4) 0.074(12) 0.048(6) -0.007(7) 0.002(4) 0.004(8)
C4 0.032(5) 0.023(9) 0.083(9) 0.005(4) 0.028(6) -0.001(5)
C5 0.043(6) 0.022(11) 0.060(7) -0.002(4) 0.033(6) 0.002(4)
C6 0.028(4) 0.068(7) 0.029(4) -0.002(10) 0.008(3) -0.003(10)
C7 0.024(6) 0.028(3) 0.008(5) -0.006(4) 0.011(4) 0.003(3)
C8 0.051(8) 0.047(4) 0.031(3) -0.025(7) 0.031(6) -0.012(3)
C9 0.065(11) 0.048(7) 0.033(4) -0.021(8) 0.016(7) -0.021(4)
C10 0.026(7) 0.037(7) 0.034(4) -0.011(5) -0.028(6) 0.005(5)
C11 0.011(8) 0.059(7) 0.044(5) -0.008(6) -0.009(5) 0.023(5)
C12 0.017(6) 0.039(4) 0.020(6) -0.007(4) 0.009(4) 0.006(3)
F2 0.072(7) 0.051(5) 0.044(5) -0.021(5) -0.001(5) -0.021(4)
C13 0.037(3) 0.026(3) 0.023(3) 0.010(2) 0.013(2) 0.008(2)
C14 0.033(3) 0.042(3) 0.047(4) 0.011(2) 0.002(3) -0.015(3)
C15 0.031(3) 0.073(5) 0.065(5) 0.014(3) 0.004(3) -0.021(4)
C16 0.059(4) 0.063(4) 0.049(4) 0.040(3) 0.030(3) 0.023(3)
C17 0.116(6) 0.033(4) 0.116(7) 0.039(4) 0.089(6) 0.027(4)
C18 0.084(5) 0.028(3) 0.098(6) 0.011(3) 0.069(4) 0.010(3)
C19 0.037(3) 0.023(2) 0.028(3) 0.002(2) 0.010(2) -0.001(2)
C20 0.027(4) 0.040(5) 0.040(5) -0.004(4) 0.006(4) -0.016(4)
C21 0.045(5) 0.046(6) 0.055(7) -0.005(5) 0.015(5) -0.040(5)
C22 0.043(3) 0.062(4) 0.029(3) -0.005(3) 0.005(3) -0.007(3)
C23 0.062(7) 0.046(6) 0.038(6) 0.014(5) -0.006(5) -0.004(5)
C24 0.057(6) 0.037(6) 0.036(6) 0.010(5) -0.012(5) -0.010(5)
C25 0.029(3) 0.022(2) 0.021(2) -0.002(2) 0.005(2) -0.0011(19)
C26 0.034(3) 0.049(3) 0.043(3) 0.008(3) 0.016(3) 0.019(3)
C27 0.047(3) 0.047(3) 0.038(3) 0.009(3) 0.010(3) 0.020(3)
C28 0.047(3) 0.032(3) 0.030(3) -0.014(2) 0.015(2) -0.005(2)
C29 0.038(3) 0.045(4) 0.093(6) -0.004(3) 0.032(4) 0.014(4)
C30 0.033(3) 0.037(3) 0.090(6) 0.004(3) 0.023(3) 0.020(3)
F1 0.032(3) 0.097(10) 0.119(7) -0.008(3) 0.041(4) -0.013(5)
F3 0.075(3) 0.090(3) 0.090(3) 0.056(2) 0.043(2) 0.019(2)
F4 0.047(2) 0.094(3) 0.046(2) -0.003(2) -0.0053(18) -0.032(2)
F5 0.074(2) 0.0430(19) 0.050(2) -0.0210(16) 0.0305(17) 0.0044(16)
P1 0.0215(9) 0.0229(10) 0.0141(9) 0.000 0.0044(7) 0.000
P2 0.0313(7) 0.0197(5) 0.0174(8) 0.0021(6) 0.0073(6) -0.0005(4)
Cl1 0.0425(12) 0.0369(11) 0.0193(9) 0.000 0.0133(8) 0.000
Rh1 0.0222(3) 0.0185(2) 0.0137(2) 0.000 0.00499(19) 0.000
O1 0.072(6) 0.245(13) 0.037(5) 0.000 0.006(4) 0.000
C31 0.086(10) 0.177(16) 0.060(9) 0.000 0.038(8) 0.000
C7B 0.024(6) 0.028(3) 0.008(5) -0.006(4) 0.011(4) 0.003(3)
C8B 0.051(8) 0.047(4) 0.031(3) -0.025(7) 0.031(6) -0.012(3)
C9B 0.065(11) 0.048(7) 0.033(4) -0.021(8) 0.016(7) -0.021(4)
C10B 0.026(7) 0.037(7) 0.034(4) -0.011(5) -0.028(6) 0.005(5)
C11B 0.011(8) 0.059(7) 0.044(5) -0.008(6) -0.009(5) 0.023(5)
C12B 0.017(6) 0.039(4) 0.020(6) -0.007(4) 0.009(4) 0.006(3)
F2B 0.059(7) 0.054(7) 0.046(6) -0.026(5) -0.017(5) -0.012(5)
C19B 0.037(3) 0.023(2) 0.028(3) 0.002(2) 0.010(2) -0.001(2)
C20B 0.032(8) 0.055(12) 0.031(9) -0.011(8) 0.012(7) -0.018(8)
C21B 0.044(10) 0.057(13) 0.037(10) -0.028(9) 0.009(8) -0.031(9)
C22B 0.043(3) 0.062(4) 0.029(3) -0.005(3) 0.005(3) -0.007(3)
C23B 0.026(9) 0.13(2) 0.049(12) 0.016(11) 0.014(8) 0.003(12)
C24B 0.080(15) 0.13(2) 0.015(8) 0.065(15) 0.002(9) -0.008(11)

loop_
_atom_type_symbol
_atom_type_description
_atom_type_scat_dispersion_real
_atom_type_scat_dispersion_imag
_atom_type_scat_source
C C 0.0033 0.0016 'International Tables Vol C Tables 4.2.6.8 and 6.1.1.4'
H H 0.0000 0.0000 'International Tables Vol C Tables 4.2.6.8 and 6.1.1.4'
O O 0.0106 0.0060 'International Tables Vol C Tables 4.2.6.8 and 6.1.1.4'
F F 0.0171 0.0103 'International Tables Vol C Tables 4.2.6.8 and 6.1.1.4'
P P 0.1023 0.0942 'International Tables Vol C Tables 4.2.6.8 and 6.1.1.4'
Cl Cl 0.1484 0.1585 'International Tables Vol C Tables 4.2.6.8 and 6.1.1.4'
Rh Rh -1.1178 0.9187 'International Tables Vol C Tables 4.2.6.8 and 6.1.1.4'

loop_
_geom_angle_atom_site_label_1
_geom_angle_atom_site_label_2
_geom_angle_atom_site_label_3
_geom_angle_site_symmetry_1
_geom_angle_site_symmetry_3
_geom_angle
C2 C1 C6 . . 120.2
C2 C1 P1 . . 113.6(3)
C6 C1 P1 . . 125.9(3)
C1 C2 C3 . . 119.8
C1 C2 H2 . . 120.1
C3 C2 H2 . . 120.1
C4 C3 C2 . . 120.0
C4 C3 H3 . . 120.0
C2 C3 H3 . . 120.0
F1 C4 C5 . . 118.9(6)
F1 C4 C3 . . 120.9(6)
C5 C4 C3 . . 120.0
C6 C5 C4 . . 120.0
C6 C5 H5 . . 120.0
C4 C5 H5 . . 120.0
C5 C6 C1 . . 120.0
C5 C6 H6 . . 120.0
C1 C6 H6 . . 120.0
C8 C7 C12 . . 120.0
C8 C7 P1 . . 128.1(9)
C12 C7 P1 . . 111.9(9)
C7 C8 C9 . . 120.0
C7 C8 H8 . . 120.0
C9 C8 H8 . . 120.0
C10 C9 C8 . . 120.0
C10 C9 H9 . . 120.0
C8 C9 H9 . . 120.0
F2 C10 C9 . . 117.2(9)
F2 C10 C11 . . 122.7(9)
C9 C10 C11 . . 120.0
C12 C11 C10 . . 120.0
C12 C11 H11 . . 120.0
C10 C11 H11 . . 120.0
C11 C12 C7 . . 120.0
C11 C12 H12 . . 120.0
C7 C12 H12 . . 120.0
C18 C13 C14 . . 116.9(5)
C18 C13 P2 . . 125.0(4)
C14 C13 P2 . . 118.1(4)
C13 C14 C15 . . 120.9(6)
C13 C14 H14 . . 119.5
C15 C14 H14 . . 119.5
C16 C15 C14 . . 119.0(6)
C16 C15 H15 . . 120.5
C14 C15 H15 . . 120.5
C17 C16 F3 . . 119.4(6)
C17 C16 C15 . . 121.1(5)
F3 C16 C15 . . 119.4(6)
C16 C17 C18 . . 119.2(6)
C16 C17 H17 . . 120.4
C18 C17 H17 . . 120.4
C17 C18 C13 . . 122.7(6)
C17 C18 H18 . . 118.7
C13 C18 H18 . . 118.7
C20 C19 C24 . . 120.0
C20 C19 P2 . . 120.9(2)
C24 C19 P2 . . 119.0(2)
C19 C20 C21 . . 120.0
C19 C20 H20 . . 120.0
C21 C20 H20 . . 120.0
C20 C21 C22 . . 120.0
C20 C21 H21 . . 120.0
C22 C21 H21 . . 120.0
F4 C22 C23 . . 120.2(4)
F4 C22 C21 . . 119.8(4)
C23 C22 C21 . . 120.0
C24 C23 C22 . . 120.0
C24 C23 H23 . . 120.0
C22 C23 H23 . . 120.0
C23 C24 C19 . . 120.0
C23 C24 H24 . . 120.0
C19 C24 H24 . . 120.0
C30 C25 C26 . . 116.1(5)
C30 C25 P2 . . 119.9(4)
C26 C25 P2 . . 124.0(4)
C27 C26 C25 . . 121.6(5)
C27 C26 H26 . . 119.2
C25 C26 H26 . . 119.2
C28 C27 C26 . . 119.6(5)
C28 C27 H27 . . 120.2
C26 C27 H27 . . 120.2
C29 C28 C27 . . 121.6(5)
C29 C28 F5 . . 119.2(5)
C27 C28 F5 . . 119.1(5)
C28 C29 C30 . . 118.3(5)
C28 C29 H29 . . 120.8
C30 C29 H29 . . 120.8
C25 C30 C29 . . 122.7(5)
C25 C30 H30 . . 118.7
C29 C30 H30 . . 118.7
C1 P1 C7 2 . 101.8(5)
C1 P1 C7 . . 101.8(5)
C1 P1 C7 2 2 101.8(5)
C1 P1 C7 . 2 101.8(5)
C7 P1 C7 . 2 95.9(17)
C1 P1 C7B 2 . 111.7(6)
C1 P1 C7B . . 111.7(6)
C7 P1 C7B 2 . 96.7(3)
C1 P1 C7B 2 2 111.7(6)
C1 P1 C7B . 2 111.7(6)
C7 P1 C7B . 2 96.7(3)
C7B P1 C7B . 2 95.6(19)
C1 P1 Rh1 2 . 115.00(17)
C1 P1 Rh1 . . 115.00(17)
C7 P1 Rh1 . . 119.4(7)
C7 P1 Rh1 2 . 119.4(7)
C7B P1 Rh1 . . 110.6(8)
C7B P1 Rh1 2 . 110.6(8)
C19 P2 C13 . . 103.7(2)
C19 P2 C25 . . 99.3(2)
C13 P2 C25 . . 103.3(2)
C19 P2 Rh1 . . 110.04(13)
C13 P2 Rh1 . . 114.65(18)
C25 P2 Rh1 . . 123.28(16)
P1 Rh1 P2 . . 96.05(3)
P1 Rh1 P2 . 2 96.05(3)
P2 Rh1 P2 . 2 165.90(5)
P1 Rh1 Cl1 . . 172.92(8)
P2 Rh1 Cl1 . . 84.45(3)
P2 Rh1 Cl1 2 . 84.45(3)
C31 O1 H1O . . 103(5)
O1 C31 H31A . . 109.5
O1 C31 H31B . . 109.5
H31A C31 H31B . . 109.5
O1 C31 H31C . . 109.5
H31A C31 H31C . . 109.5
H31B C31 H31C . . 109.5
C8B C7B C12B . . 120.0
C8B C7B P1 . . 121.4(11)
C12B C7B P1 . . 117.7(10)
C7B C8B C9B . . 120.0
C7B C8B H8B . . 120.0
C9B C8B H8B . . 120.0
C10B C9B C8B . . 120.0
C10B C9B H9B . . 120.0
C8B C9B H9B . . 120.0
F2B C10B C11B . . 118.7(11)
F2B C10B C9B . . 121.2(11)
C11B C10B C9B . . 120.0
C10B C11B C12B . . 120.0
C10B C11B H11B . . 120.0
C12B C11B H11B . . 120.0
C11B C12B C7B . . 120.0
C11B C12B H12B . . 120.0
C7B C12B H12B . . 120.0
C21B C20B H20B . . 119.0
C20B C21B H21B . . 120.7
C24B C23B H23B . . 120.2
C23B C24B H24B . . 120.1

loop_
_geom_bond_atom_site_label_1
_geom_bond_atom_site_label_2
_geom_bond_site_symmetry_2
_geom_bond_distance
C1 C2 . 1.3897
C1 C6 . 1.3888
C1 P1 . 1.836(4)
C2 C3 . 1.3922
C2 H2 . 0.9500
C3 C4 . 1.3900
C3 H3 . 0.9500
C4 F1 . 1.324(7)
C4 C5 . 1.3900
C5 C6 . 1.3900
C5 H5 . 0.9500
C6 H6 . 0.9500
C7 C8 . 1.3900
C7 C12 . 1.3900
C7 P1 . 1.838(10)
C8 C9 . 1.3900
C8 H8 . 0.9500
C9 C10 . 1.3900
C9 H9 . 0.9500
C10 F2 . 1.350(13)
C10 C11 . 1.3900
C11 C12 . 1.3900
C11 H11 . 0.9500
C12 H12 . 0.9500
C13 C18 . 1.362(7)
C13 C14 . 1.372(7)
C13 P2 . 1.830(5)
C14 C15 . 1.391(8)
C14 H14 . 0.9500
C15 C16 . 1.351(9)
C15 H15 . 0.9500
C16 C17 . 1.339(10)
C16 F3 . 1.346(6)
C17 C18 . 1.361(8)
C17 H17 . 0.9500
C18 H18 . 0.9500
C19 C20 . 1.3900
C19 C24 . 1.3900
C19 P2 . 1.827(3)
C20 C21 . 1.3900
C20 H20 . 0.9500
C21 C22 . 1.3900
C21 H21 . 0.9500
C22 F4 . 1.340(4)
C22 C23 . 1.3900
C23 C24 . 1.3900
C23 H23 . 0.9500
C24 H24 . 0.9500
C25 C30 . 1.370(7)
C25 C26 . 1.381(7)
C25 P2 . 1.831(5)
C26 C27 . 1.372(7)
C26 H26 . 0.9500
C27 C28 . 1.343(7)
C27 H27 . 0.9500
C28 C29 . 1.343(8)
C28 F5 . 1.360(6)
C29 C30 . 1.381(8)
C29 H29 . 0.9500
C30 H30 . 0.9500
F1 F1 2 0.833(15)
F1 C4 2 1.521(8)
P1 C1 2 1.836(4)
P1 C7 2 1.838(10)
P1 C7B . 1.862(13)
P1 C7B 2 1.862(13)
P1 Rh1 . 2.215(2)
P2 Rh1 . 2.3153(12)
Cl1 Rh1 . 2.412(2)
Rh1 P2 2 2.3153(12)
O1 C31 . 1.262(15)
O1 H1O . 1.07(4)
C31 H31A . 0.9800
C31 H31B . 0.9800
C31 H31C . 0.9800
C7B C8B . 1.3900
C7B C12B . 1.3900
C8B C9B . 1.3900
C8B H8B . 0.9500
C9B C10B . 1.3900
C9B H9B . 0.9500
C10B F2B . 1.303(15)
C10B C11B . 1.3900
C11B C12B . 1.3900
C11B H11B . 0.9500
C12B H12B . 0.9500
C20B C21B . 1.393(8)
C20B H20B . 0.9500
C21B H21B . 0.9500
C23B C24B . 1.392(8)
C23B H23B . 0.9500
C24B H24B . 0.9500

loop_
_geom_hbond_atom_site_label_D
_geom_hbond_atom_site_label_H
_geom_hbond_atom_site_label_A
_geom_hbond_site_symmetry_A
_geom_hbond_distance_DH
_geom_hbond_distance_HA
_geom_hbond_distance_DA
_geom_hbond_angle_DHA
C3 H3 O1 1_556 0.95 2.51 3.458(9) 172.0
O1 H1O Cl1 1_654 1.03(5) 2.34(5) 3.369(9) 174(11)

loop_
_geom_torsion_atom_site_label_1
_geom_torsion_atom_site_label_2
_geom_torsion_atom_site_label_3
_geom_torsion_atom_site_label_4
_geom_torsion_site_symmetry_1
_geom_torsion_site_symmetry_4
_geom_torsion
C6 C1 C2 C3 . . 2.8
P1 C1 C2 C3 . . -170.91(16)
C1 C2 C3 C4 . . -2.2
C2 C3 C4 F1 . . -174.8(7)
C2 C3 C4 C5 . . 0.8
F1 C4 C5 C6 . . 175.7(7)
C3 C4 C5 C6 . . 0.0
C4 C5 C6 C1 . . 0.6
C2 C1 C6 C5 . . -2.0
P1 C1 C6 C5 . . 170.89(19)
C12 C7 C8 C9 . . 0.0
P1 C7 C8 C9 . . 178.5(18)
C7 C8 C9 C10 . . 0.0
C8 C9 C10 F2 . . 175.7(11)
C8 C9 C10 C11 . . 0.0
F2 C10 C11 C12 . . -175.5(11)
C9 C10 C11 C12 . . 0.0
C10 C11 C12 C7 . . 0.0
C8 C7 C12 C11 . . 0.0
P1 C7 C12 C11 . . -178.8(15)
C18 C13 C14 C15 . . -2.4(9)
P2 C13 C14 C15 . . 178.1(5)
C13 C14 C15 C16 . . -0.8(10)
C14 C15 C16 C17 . . 3.1(11)
C14 C15 C16 F3 . . -178.8(6)
F3 C16 C17 C18 . . 179.8(7)
C15 C16 C17 C18 . . -2.1(12)
C16 C17 C18 C13 . . -1.4(13)
C14 C13 C18 C17 . . 3.5(11)
P2 C13 C18 C17 . . -177.0(6)
C24 C19 C20 C21 . . 0.0
P2 C19 C20 C21 . . -177.8(3)
C19 C20 C21 C22 . . 0.0
C20 C21 C22 F4 . . -178.6(5)
C20 C21 C22 C23 . . 0.0
F4 C22 C23 C24 . . 178.6(5)
C21 C22 C23 C24 . . 0.0
C22 C23 C24 C19 . . 0.0
C20 C19 C24 C23 . . 0.0
P2 C19 C24 C23 . . 177.8(3)
C30 C25 C26 C27 . . -1.7(9)
P2 C25 C26 C27 . . 177.5(5)
C25 C26 C27 C28 . . 0.4(10)
C26 C27 C28 C29 . . 1.3(10)
C26 C27 C28 F5 . . -178.5(5)
C27 C28 C29 C30 . . -1.5(10)
F5 C28 C29 C30 . . 178.3(6)
C26 C25 C30 C29 . . 1.5(10)
P2 C25 C30 C29 . . -177.7(6)
C28 C29 C30 C25 . . 0.0(11)
C5 C4 F1 F1 . 2 -90.3(7)
C3 C4 F1 F1 . 2 85.4(5)
C5 C4 F1 C4 . 2 -90.3(3)
C3 C4 F1 C4 . 2 85.4(4)
C2 C1 P1 C7 . . -130.9(10)
C6 C1 P1 C7 . . 55.8(10)
C2 C1 P1 C7 . 2 130.4(10)
C6 C1 P1 C7 . 2 -42.9(10)
C2 C1 P1 C7B . . -127.4(11)
C6 C1 P1 C7B . . 59.3(11)
C2 C1 P1 C7B . 2 126.9(11)
C6 C1 P1 C7B . 2 -46.4(11)
C2 C1 P1 Rh1 . . -0.2(5)
C6 C1 P1 Rh1 . . -173.6(5)
C8 C7 P1 C1 . 2 -9.8(14)
C12 C7 P1 C1 . 2 168.8(7)
C8 C7 P1 C1 . . -9.8(14)
C12 C7 P1 C1 . . 168.8(7)
C8 C7 P1 C7 . 2 93.6(12)
C12 C7 P1 C7 . 2 -87.8(10)
C12 C7 P1 C7B . . 7(9)
C8 C7 P1 C7B . 2 104.1(13)
C12 C7 P1 C7B . 2 -77.3(10)
C8 C7 P1 Rh1 . . -137.7(10)
C12 C7 P1 Rh1 . . 40.9(11)
C20 C19 P2 C13 . . -27.6(5)
C24 C19 P2 C13 . . 154.7(4)
C20 C19 P2 C25 . . 78.7(5)
C24 C19 P2 C25 . . -99.1(4)
C20 C19 P2 Rh1 . . -150.6(4)
C24 C19 P2 Rh1 . . 31.6(4)
C18 C13 P2 C19 . . 58.3(6)
C14 C13 P2 C19 . . -122.2(4)
C18 C13 P2 C25 . . -44.9(6)
C14 C13 P2 C25 . . 134.5(4)
C18 C13 P2 Rh1 . . 178.3(5)
C14 C13 P2 Rh1 . . -2.2(5)
C30 C25 P2 C19 . . 55.9(5)
C26 C25 P2 C19 . . -123.3(5)
C30 C25 P2 C13 . . 162.5(5)
C26 C25 P2 C13 . . -16.7(5)
C30 C25 P2 Rh1 . . -65.7(5)
C26 C25 P2 Rh1 . . 115.1(4)
C1 P1 Rh1 P2 2 . 86.36(4)
C1 P1 Rh1 P2 . . 86.36(4)
C7 P1 Rh1 P2 . . -152.1(8)
C7 P1 Rh1 P2 2 . -35.2(8)
C7B P1 Rh1 P2 . . -145.9(9)
C7B P1 Rh1 P2 2 . -41.3(9)
C1 P1 Rh1 P2 2 2 -86.36(4)
C1 P1 Rh1 P2 . 2 -86.36(4)
C7 P1 Rh1 P2 . 2 35.2(8)
C7 P1 Rh1 P2 2 2 152.1(8)
C7B P1 Rh1 P2 . 2 41.3(9)
C7B P1 Rh1 P2 2 2 145.9(9)
C19 P2 Rh1 P1 . . -134.29(16)
C13 P2 Rh1 P1 . . 109.30(18)
C25 P2 Rh1 P1 . . -17.8(2)
C19 P2 Rh1 P2 . 2 14.6(4)
C13 P2 Rh1 P2 . 2 -101.8(3)
C25 P2 Rh1 P2 . 2 131.1(3)
C19 P2 Rh1 Cl1 . . 52.81(16)
C13 P2 Rh1 Cl1 . . -63.59(18)
C25 P2 Rh1 Cl1 . . 169.3(2)
C1 P1 C7B C8B 2 . -21.7(15)
C1 P1 C7B C8B . . -21.7(15)
C7 P1 C7B C8B . . -2(9)
C7 P1 C7B C8B 2 . 83.8(14)
C7B P1 C7B C8B 2 . 94.3(12)
Rh1 P1 C7B C8B . . -151.2(10)
C1 P1 C7B C12B 2 . 169.5(8)
C1 P1 C7B C12B . . 169.5(8)
C7 P1 C7B C12B . . -171(10)
C7 P1 C7B C12B 2 . -84.9(10)
C7B P1 C7B C12B 2 . -74.4(14)
Rh1 P1 C7B C12B . . 40.1(13)
C12B C7B C8B C9B . . 0.0
P1 C7B C8B C9B . . -168.4(19)
C7B C8B C9B C10B . . 0.0
C8B C9B C10B F2B . . -176.0(14)
C8B C9B C10B C11B . . 0.0
F2B C10B C11B C12B . . 176.1(13)
C9B C10B C11B C12B . . 0.0
C10B C11B C12B C7B . . 0.0
C8B C7B C12B C11B . . 0.0
P1 C7B C12B C11B . . 168.9(19)
